data_4339947
loop_
_publ_author_name
'Jiang, Hai-Long'
'Ma, En'
'Mao, Jiang-Gao'

_publ_section_title
;
 New luminescent solids in the Ln-W(Mo)-Te-O-(Cl) systems.
;
_journal_issue 17
_journal_name_full 'Inorganic chemistry'
_journal_page_first 7012
_journal_page_last 7023
_journal_paper_doi 10.1021/ic700793n
_journal_volume 46
_journal_year 2007
_chemical_formula_sum 'Cl3 O23 Pr5 Te7 W'
_chemical_formula_weight 2255.95
_chemical_name_systematic
; 
 ? 
;
_space_group_IT_number 12
_symmetry_cell_setting monoclinic
_symmetry_space_group_name_Hall '-C 2y'
_symmetry_space_group_name_H-M 'C 1 2/m 1'
_atom_sites_solution_primary direct
_atom_sites_solution_secondary difmap
_audit_creation_method SHELXL-97
_cell_angle_alpha 90.00
_cell_angle_beta 97.0370(10)
_cell_angle_gamma 90.00
_cell_formula_units_Z 4
_cell_length_a 7.669(2)
_cell_length_b 18.261(6)
_cell_length_c 18.324(6)
_cell_measurement_temperature 293(2)
_cell_volume 2546.8(14)
_computing_structure_refinement 'SHELXL-97 (Sheldrick, 1997)'
_computing_structure_solution 'SHELXS-97 (Sheldrick, 1990)'
_diffrn_ambient_temperature 293(2)
_diffrn_measured_fraction_theta_full 0.993
_diffrn_measured_fraction_theta_max 0.993
_diffrn_measurement_device_type 'Rigaku Mercury CCD'
_diffrn_measurement_method CCD_Profile_fitting
_diffrn_radiation_monochromator graphite
_diffrn_radiation_source 'fine-focus sealed tube'
_diffrn_radiation_type MoK\a
_diffrn_radiation_wavelength 0.71073
_diffrn_reflns_av_R_equivalents 0.0319
_diffrn_reflns_av_sigmaI/netI 0.0298
_diffrn_reflns_limit_h_max 9
_diffrn_reflns_limit_h_min -8
_diffrn_reflns_limit_k_max 22
_diffrn_reflns_limit_k_min -23
_diffrn_reflns_limit_l_max 23
_diffrn_reflns_limit_l_min -23
_diffrn_reflns_number 10045
_diffrn_reflns_theta_full 27.48
_diffrn_reflns_theta_max 27.48
_diffrn_reflns_theta_min 2.90
_diffrn_standards_decay_% <1.0%
_exptl_absorpt_coefficient_mu 22.144
_exptl_absorpt_correction_T_max 1.0000
_exptl_absorpt_correction_T_min 0.4683
_exptl_absorpt_correction_type multi-scan
_exptl_crystal_colour green
_exptl_crystal_density_diffrn 5.883
_exptl_crystal_density_method 'not measured'
_exptl_crystal_description brick
_exptl_crystal_F_000 3872
_exptl_crystal_size_max 0.1000
_exptl_crystal_size_mid 0.0800
_exptl_crystal_size_min 0.0500
_refine_diff_density_max 2.407
_refine_diff_density_min -2.765
_refine_diff_density_rms 0.287
_refine_ls_extinction_coef 0.000084(12)
_refine_ls_extinction_expression Fc^*^=kFc[1+0.001xFc^2^\l^3^/sin(2\q)]^-1/4^
_refine_ls_extinction_method SHELXL
_refine_ls_goodness_of_fit_ref 1.051
_refine_ls_matrix_type full
_refine_ls_number_parameters 192
_refine_ls_number_reflns 2987
_refine_ls_number_restraints 0
_refine_ls_restrained_S_all 1.051
_refine_ls_R_factor_all 0.0289
_refine_ls_R_factor_gt 0.0249
_refine_ls_shift/su_max 0.005
_refine_ls_shift/su_mean 0.001
_refine_ls_structure_factor_coef Fsqd
_refine_ls_weighting_details 'calc w=1/[\s^2^(Fo^2^)+(0.0316P)^2^+13.8752P] where P=(Fo^2^+2Fc^2^)/3'
_refine_ls_weighting_scheme calc
_refine_ls_wR_factor_gt 0.0584
_refine_ls_wR_factor_ref 0.0604
_reflns_number_gt 2740
_reflns_number_total 2987
_reflns_threshold_expression >2sigma(I)
_cod_data_source_file ic700793n-file008.cif
_cod_data_source_block Pr5WTe7O23Cl3
_cod_depositor_comments
;
The following automatic conversions were performed:

'_symmetry_cell_setting' value 'Monoclinic' changed to 'monoclinic'
according to
/usr/data/users/saulius/automatic-downloads/retrospective/ACS/lib/dictionaries/cif_core.dic
dictionary named 'cif_core.dic' version 2.4.2 from
2011-04-26.

'_exptl_absorpt_correction_type' value 'Multi-scan'
changed to 'multi-scan' according to
/usr/data/users/saulius/automatic-downloads/retrospective/ACS/lib/dictionaries/cif_core.dic
dictionary named 'cif_core.dic' version 2.4.2 from 2011-04-26.

Automatic conversion script
Id: cif_fix_values 2281 2013-09-26 08:29:07Z andrius 
;
_cod_original_cell_volume 2547.0(14)
_cod_original_sg_symbol_H-M C2/m
_cod_database_code 4339947

loop_
_symmetry_equiv_pos_as_xyz
'x, y, z'
'-x, y, -z'
'x+1/2, y+1/2, z'
'-x+1/2, y+1/2, -z'
'-x, -y, -z'
'x, -y, z'
'-x+1/2, -y+1/2, -z'
'x+1/2, -y+1/2, z'

loop_
_atom_site_label
_atom_site_type_symbol
_atom_site_fract_x
_atom_site_fract_y
_atom_site_fract_z
_atom_site_U_iso_or_equiv
_atom_site_adp_type
_atom_site_occupancy
_atom_site_symmetry_multiplicity
_atom_site_calc_flag
_atom_site_refinement_flags
Pr1 Pr 0.5000 0.25949(3) 0.5000 0.01078(12) Uani 1 2 d S
Pr2 Pr 0.13117(5) 0.389158(19) 0.136732(19) 0.00930(10) Uani 1 1 d .
Pr3 Pr 0.44056(5) 0.25865(2) 0.262220(19) 0.01053(10) Uani 1 1 d .
W1 W 0.76255(5) 0.5000 0.02396(2) 0.01323(11) Uani 1 2 d S
Te1 Te 0.78666(6) 0.37879(2) 0.38549(2) 0.00854(10) Uani 1 1 d .
Te2 Te 0.24276(6) 0.39469(2) 0.35740(2) 0.00836(10) Uani 1 1 d .
Te3 Te 0.49845(8) 0.5000 0.23717(3) 0.00949(13) Uani 1 2 d S
Te4 Te 0.62815(6) 0.33050(2) 0.10934(2) 0.00940(11) Uani 1 1 d .
Cl1 Cl 0.9381(4) 0.5000 0.28359(14) 0.0217(5) Uani 1 2 d S
Cl2 Cl 0.0000 0.30242(15) 0.0000 0.0356(8) Uani 1 2 d S
Cl3 Cl 0.0000 0.5000 0.5000 0.0428(12) Uani 1 4 d S
Cl4 Cl 0.5000 0.4608(5) 0.5000 0.057(2) Uani 0.50 2 d SP
O1 O 0.7484(6) 0.3198(3) 0.4651(2) 0.0139(10) Uani 1 1 d .
O2 O 0.7160(6) 0.3122(3) 0.3092(2) 0.0116(10) Uani 1 1 d .
O3 O 0.0214(6) 0.3378(3) 0.3900(3) 0.0123(10) Uani 1 1 d .
O4 O 0.3884(6) 0.3164(3) 0.3869(2) 0.0116(10) Uani 1 1 d .
O5 O 0.1709(6) 0.3479(2) 0.2668(2) 0.0097(9) Uani 1 1 d .
O6 O 0.4647(6) 0.4266(3) 0.3075(3) 0.0175(11) Uani 1 1 d .
O7 O 0.2687(9) 0.5000 0.1893(4) 0.0108(14) Uani 1 2 d S
O8 O 0.8396(7) 0.3638(3) 0.1589(3) 0.0267(13) Uani 1 1 d .
O9 O 0.4590(6) 0.3607(3) 0.1691(3) 0.0181(11) Uani 1 1 d .
O10 O 0.6544(7) 0.2417(3) 0.1624(2) 0.0161(11) Uani 1 1 d .
O11 O 0.6103(11) 0.5000 0.0865(4) 0.039(2) Uani 1 2 d S
O12 O 0.7253(7) 0.5805(3) 0.9700(3) 0.0166(11) Uani 1 1 d .
O13 O 0.9843(9) 0.5000 0.0765(4) 0.0120(14) Uani 1 2 d S

loop_
_atom_site_aniso_label
_atom_site_aniso_U_11
_atom_site_aniso_U_22
_atom_site_aniso_U_33
_atom_site_aniso_U_23
_atom_site_aniso_U_13
_atom_site_aniso_U_12
Pr1 0.0081(3) 0.0146(3) 0.0096(2) 0.000 0.00098(19) 0.000
Pr2 0.0087(2) 0.00604(17) 0.01239(18) 0.00233(12) -0.00195(14) -0.00110(13)
Pr3 0.00558(19) 0.01418(19) 0.01171(18) 0.00273(13) 0.00058(14) 0.00082(14)
W1 0.0097(2) 0.0139(2) 0.0153(2) 0.000 -0.00164(15) 0.000
Te1 0.0086(2) 0.0074(2) 0.0097(2) 0.00081(14) 0.00117(16) 0.00044(16)
Te2 0.0088(2) 0.0062(2) 0.0095(2) -0.00125(14) -0.00145(16) 0.00078(16)
Te3 0.0045(3) 0.0125(3) 0.0112(3) 0.000 0.0001(2) 0.000
Te4 0.0075(2) 0.0093(2) 0.0115(2) 0.00372(15) 0.00123(16) -0.00051(16)
Cl1 0.0195(14) 0.0218(13) 0.0232(13) 0.000 0.0005(10) 0.000
Cl2 0.064(2) 0.0162(13) 0.0212(13) 0.000 -0.0169(14) 0.000
Cl3 0.026(2) 0.072(4) 0.029(2) 0.000 -0.0020(19) 0.000
Cl4 0.033(4) 0.093(6) 0.043(4) 0.000 0.000(3) 0.000
O1 0.011(3) 0.019(3) 0.012(2) 0.0040(19) 0.0044(19) -0.003(2)
O2 0.010(2) 0.012(2) 0.012(2) -0.0047(18) -0.0018(18) 0.0016(19)
O3 0.004(2) 0.013(2) 0.019(2) 0.0045(18) 0.0011(19) 0.0030(19)
O4 0.013(3) 0.011(2) 0.011(2) -0.0001(17) -0.0010(18) 0.0014(19)
O5 0.014(3) 0.009(2) 0.006(2) -0.0059(16) -0.0024(18) 0.0021(19)
O6 0.007(3) 0.025(3) 0.021(3) 0.007(2) 0.004(2) -0.002(2)
O7 0.007(3) 0.005(3) 0.020(3) 0.000 -0.002(3) 0.000
O8 0.013(3) 0.036(3) 0.033(3) -0.011(3) 0.005(2) -0.012(3)
O9 0.010(3) 0.027(3) 0.017(3) 0.010(2) 0.003(2) 0.007(2)
O10 0.028(3) 0.009(2) 0.011(2) 0.0016(17) -0.001(2) -0.002(2)
O11 0.019(5) 0.080(8) 0.020(4) 0.000 0.007(3) 0.000
O12 0.015(3) 0.018(3) 0.018(3) 0.0031(19) 0.004(2) 0.010(2)
O13 0.009(3) 0.008(3) 0.017(3) 0.000 -0.003(3) 0.000

loop_
_atom_type_symbol
_atom_type_description
_atom_type_scat_dispersion_real
_atom_type_scat_dispersion_imag
_atom_type_scat_source
O O 0.0106 0.0060 'International Tables Vol C Tables 4.2.6.8 and 6.1.1.4'
Cl Cl 0.1484 0.1585 'International Tables Vol C Tables 4.2.6.8 and 6.1.1.4'
Te Te -0.5308 1.6751 'International Tables Vol C Tables 4.2.6.8 and 6.1.1.4'
Pr Pr -0.2180 2.8214 'International Tables Vol C Tables 4.2.6.8 and 6.1.1.4'
W W -0.8490 6.8722 'International Tables Vol C Tables 4.2.6.8 and 6.1.1.4'

loop_
_geom_angle_atom_site_label_1
_geom_angle_atom_site_label_2
_geom_angle_atom_site_label_3
_geom_angle
_geom_angle_site_symmetry_1
_geom_angle_site_symmetry_3
O1 Pr1 O1 124.3(2) . 2_656
O1 Pr1 O4 79.40(16) . 2_656
O1 Pr1 O4 77.04(16) 2_656 2_656
O1 Pr1 O4 77.04(16) . .
O1 Pr1 O4 79.40(16) 2_656 .
O4 Pr1 O4 128.2(2) 2_656 .
O1 Pr1 O1 148.0(2) . 8_455
O1 Pr1 O1 73.04(19) 2_656 8_455
O4 Pr1 O1 132.63(16) 2_656 8_455
O4 Pr1 O1 80.92(16) . 8_455
O1 Pr1 O1 73.04(19) . 7_656
O1 Pr1 O1 148.0(2) 2_656 7_656
O4 Pr1 O1 80.92(16) 2_656 7_656
O4 Pr1 O1 132.63(16) . 7_656
O1 Pr1 O1 107.0(2) 8_455 7_656
O1 Pr1 O3 88.83(16) . 8
O1 Pr1 O3 129.34(15) 2_656 8
O4 Pr1 O3 152.42(15) 2_656 8
O4 Pr1 O3 71.75(15) . 8
O1 Pr1 O3 62.10(15) 8_455 8
O1 Pr1 O3 71.77(15) 7_656 8
O1 Pr1 O3 129.34(15) . 7_556
O1 Pr1 O3 88.83(16) 2_656 7_556
O4 Pr1 O3 71.75(15) 2_656 7_556
O4 Pr1 O3 152.42(15) . 7_556
O1 Pr1 O3 71.77(15) 8_455 7_556
O1 Pr1 O3 62.10(15) 7_656 7_556
O3 Pr1 O3 98.0(2) 8 7_556
O1 Pr1 Te1 120.07(12) . 8_455
O1 Pr1 Te1 99.41(12) 2_656 8_455
O4 Pr1 Te1 156.18(11) 2_656 8_455
O4 Pr1 Te1 72.91(11) . 8_455
O1 Pr1 Te1 29.41(11) 8_455 8_455
O1 Pr1 Te1 91.45(12) 7_656 8_455
O3 Pr1 Te1 32.75(10) 8 8_455
O3 Pr1 Te1 84.71(10) 7_556 8_455
O1 Pr1 Te1 99.41(12) . 7_656
O1 Pr1 Te1 120.07(12) 2_656 7_656
O4 Pr1 Te1 72.91(11) 2_656 7_656
O4 Pr1 Te1 156.18(11) . 7_656
O1 Pr1 Te1 91.45(11) 8_455 7_656
O1 Pr1 Te1 29.41(11) 7_656 7_656
O3 Pr1 Te1 84.71(10) 8 7_656
O3 Pr1 Te1 32.75(10) 7_556 7_656
Te1 Pr1 Te1 89.37(3) 8_455 7_656
O1 Pr1 Pr1 151.71(12) . 7_556
O1 Pr1 Pr1 37.21(12) 2_656 7_556
O4 Pr1 Pr1 106.91(12) 2_656 7_556
O4 Pr1 Pr1 77.74(12) . 7_556
O1 Pr1 Pr1 35.83(11) 8_455 7_556
O1 Pr1 Pr1 134.72(12) 7_656 7_556
O3 Pr1 Pr1 95.29(10) 8 7_556
O3 Pr1 Pr1 77.86(10) 7_556 7_556
Te1 Pr1 Pr1 63.212(14) 8_455 7_556
Te1 Pr1 Pr1 108.83(2) 7_656 7_556
O1 Pr1 Pr1 37.21(12) . 7_656
O1 Pr1 Pr1 151.71(12) 2_656 7_656
O4 Pr1 Pr1 77.74(12) 2_656 7_656
O4 Pr1 Pr1 106.91(12) . 7_656
O1 Pr1 Pr1 134.72(12) 8_455 7_656
O1 Pr1 Pr1 35.83(11) 7_656 7_656
O3 Pr1 Pr1 77.86(10) 8 7_656
O3 Pr1 Pr1 95.29(10) 7_556 7_656
Te1 Pr1 Pr1 108.83(2) 8_455 7_656
Te1 Pr1 Pr1 63.212(14) 7_656 7_656
Pr1 Pr1 Pr1 169.67(3) 7_556 7_656
O8 Pr2 O12 135.68(18) 1_455 5_666
O8 Pr2 O7 118.0(2) 1_455 .
O12 Pr2 O7 84.9(2) 5_666 .
O8 Pr2 O10 79.8(2) 1_455 8_455
O12 Pr2 O10 110.51(17) 5_666 8_455
O7 Pr2 O10 136.33(16) . 8_455
O8 Pr2 O5 77.50(18) 1_455 .
O12 Pr2 O5 146.07(16) 5_666 .
O7 Pr2 O5 82.85(18) . .
O10 Pr2 O5 61.32(15) 8_455 .
O8 Pr2 O13 81.4(2) 1_455 1_455
O12 Pr2 O13 71.6(2) 5_666 1_455
O7 Pr2 O13 69.58(17) . 1_455
O10 Pr2 O13 153.51(16) 8_455 1_455
O5 Pr2 O13 131.56(18) . 1_455
O8 Pr2 O9 147.22(19) 1_455 .
O12 Pr2 O9 72.74(16) 5_666 .
O7 Pr2 O9 73.22(18) . .
O10 Pr2 O9 73.17(17) 8_455 .
O5 Pr2 O9 73.44(15) . .
O13 Pr2 O9 129.84(19) 1_455 .
O8 Pr2 Cl2 79.32(13) 1_455 .
O12 Pr2 Cl2 65.80(12) 5_666 .
O7 Pr2 Cl2 148.04(15) . .
O10 Pr2 Cl2 69.88(11) 8_455 .
O5 Pr2 Cl2 128.66(11) . .
O13 Pr2 Cl2 88.42(13) 1_455 .
O9 Pr2 Cl2 107.57(12) . .
O8 Pr2 Pr3 107.35(15) 1_455 .
O12 Pr2 Pr3 108.14(11) 5_666 .
O7 Pr2 Pr3 94.14(12) . .
O10 Pr2 Pr3 42.59(11) 8_455 .
O5 Pr2 Pr3 41.88(11) . .
O13 Pr2 Pr3 163.71(12) 1_455 .
O9 Pr2 Pr3 39.90(11) . .
Cl2 Pr2 Pr3 106.50(5) . .
O8 Pr2 Pr3 48.72(15) 1_455 8_455
O12 Pr2 Pr3 149.91(12) 5_666 8_455
O7 Pr2 Pr3 120.92(15) . 8_455
O10 Pr2 Pr3 40.51(13) 8_455 8_455
O5 Pr2 Pr3 40.79(11) . 8_455
O13 Pr2 Pr3 129.13(16) 1_455 8_455
O9 Pr2 Pr3 98.60(11) . 8_455
Cl2 Pr2 Pr3 90.87(4) . 8_455
Pr3 Pr2 Pr3 58.718(19) . 8_455
O8 Pr2 Pr2 101.28(15) 1_455 6_565
O12 Pr2 Pr2 76.77(12) 5_666 6_565
O7 Pr2 Pr2 33.47(12) . 6_565
O10 Pr2 Pr2 168.60(10) 8_455 6_565
O5 Pr2 Pr2 107.65(10) . 6_565
O13 Pr2 Pr2 36.12(12) 1_455 6_565
O9 Pr2 Pr2 101.69(12) . 6_565
Cl2 Pr2 Pr2 121.52(5) . 6_565
Pr3 Pr2 Pr2 127.595(13) . 6_565
Pr3 Pr2 Pr2 133.223(14) 8_455 6_565
O2 Pr3 O2 137.2(2) . 8_455
O2 Pr3 O9 79.78(16) . .
O2 Pr3 O9 137.60(15) 8_455 .
O2 Pr3 O4 74.96(15) . .
O2 Pr3 O4 73.02(16) 8_455 .
O9 Pr3 O4 108.70(16) . .
O2 Pr3 O10 72.49(15) . .
O2 Pr3 O10 136.51(16) 8_455 .
O9 Pr3 O10 61.78(16) . .
O4 Pr3 O10 147.23(15) . .
O2 Pr3 O5 74.36(15) . 8
O2 Pr3 O5 95.66(15) 8_455 8
O9 Pr3 O5 118.20(16) . 8
O4 Pr3 O5 116.76(13) . 8
O10 Pr3 O5 57.16(14) . 8
O2 Pr3 O5 113.35(15) . .
O2 Pr3 O5 73.89(16) 8_455 .
O9 Pr3 O5 71.15(15) . .
O4 Pr3 O5 61.00(13) . .
O10 Pr3 O5 130.84(14) . .
O5 Pr3 O5 169.55(16) 8 .
O2 Pr3 O10 149.38(16) . 8_455
O2 Pr3 O10 71.32(15) 8_455 8_455
O9 Pr3 O10 69.61(15) . 8_455
O4 Pr3 O10 113.63(15) . 8_455
O10 Pr3 O10 93.06(14) . 8_455
O5 Pr3 O10 120.81(14) 8 8_455
O5 Pr3 O10 56.23(14) . 8_455
O2 Pr3 O3 82.37(14) . 8
O2 Pr3 O3 58.67(14) 8_455 8
O9 Pr3 O3 162.12(15) . 8
O4 Pr3 O3 65.24(14) . 8
O10 Pr3 O3 113.40(14) . 8
O5 Pr3 O3 56.90(13) 8 8
O5 Pr3 O3 115.76(14) . 8
O10 Pr3 O3 128.22(14) 8_455 8
O2 Pr3 O8 133.44(16) . 8_455
O2 Pr3 O8 71.33(16) 8_455 8_455
O9 Pr3 O8 98.94(16) . 8_455
O4 Pr3 O8 144.29(16) . 8_455
O10 Pr3 O8 66.58(15) . 8_455
O5 Pr3 O8 65.39(14) 8 8_455
O5 Pr3 O8 109.92(14) . 8_455
O10 Pr3 O8 55.63(14) 8_455 8_455
O3 Pr3 O8 94.02(14) 8 8_455
O2 Pr3 Te2 86.99(11) . .
O2 Pr3 Te2 80.17(12) 8_455 .
O9 Pr3 Te2 82.93(12) . .
O4 Pr3 Te2 31.31(10) . .
O10 Pr3 Te2 141.36(10) . .
O5 Pr3 Te2 147.70(9) 8 .
O5 Pr3 Te2 32.30(9) . .
O10 Pr3 Te2 88.45(11) 8_455 .
O3 Pr3 Te2 95.20(10) 8 .
O8 Pr3 Te2 139.42(11) 8_455 .
O2 Pr3 Te4 73.01(11) . .
O2 Pr3 Te4 149.40(10) 8_455 .
O9 Pr3 Te4 30.57(12) . .
O4 Pr3 Te4 131.73(11) . .
O10 Pr3 Te4 31.23(10) . .
O5 Pr3 Te4 87.87(10) 8 .
O5 Pr3 Te4 101.01(10) . .
O10 Pr3 Te4 80.76(12) 8_455 .
O3 Pr3 Te4 141.66(10) 8 .
O8 Pr3 Te4 82.79(11) 8_455 .
Te2 Pr3 Te4 111.97(2) . .
O11 W1 O12 107.0(2) . 1_554
O11 W1 O12 107.0(2) . 6_564
O12 W1 O12 111.8(3) 1_554 6_564
O11 W1 O13 107.9(3) . .
O12 W1 O13 111.44(19) 1_554 .
O12 W1 O13 111.44(19) 6_564 .
O1 Te1 O2 98.6(2) . .
O1 Te1 O3 88.7(2) . 1_655
O2 Te1 O3 87.9(2) . 1_655
O1 Te1 Pr1 39.87(15) . 7_656
O2 Te1 Pr1 92.84(14) . 7_656
O3 Te1 Pr1 48.93(14) 1_655 7_656
O1 Te1 Pr3 100.34(16) . 8
O2 Te1 Pr3 35.45(14) . 8
O3 Te1 Pr3 52.83(14) 1_655 8
Pr1 Te1 Pr3 73.59(2) 7_656 8
O4 Te2 O5 90.50(19) . .
O4 Te2 O6 81.4(2) . .
O5 Te2 O6 84.7(2) . .
O4 Te2 O3 90.8(2) . .
O5 Te2 O3 82.5(2) . .
O6 Te2 O3 165.0(2) . .
O4 Te2 Pr3 46.62(14) . .
O5 Te2 Pr3 48.40(14) . .
O6 Te2 Pr3 63.67(15) . .
O3 Te2 Pr3 101.69(13) . .
O7 Te3 O6 96.8(2) . 6_565
O7 Te3 O6 96.8(2) . .
O6 Te3 O6 89.9(3) 6_565 .
O8 Te4 O9 104.0(2) . .
O8 Te4 O10 89.9(2) . .
O9 Te4 O10 89.4(2) . .
O8 Te4 Pr3 98.56(19) . .
O9 Te4 Pr3 43.47(15) . .
O10 Te4 Pr3 45.98(16) . .
Pr2 Cl2 Pr2 116.96(9) . 2
Te1 O1 Pr1 133.8(2) . .
Te1 O1 Pr1 110.7(2) . 7_656
Pr1 O1 Pr1 106.96(18) . 7_656
Te1 O2 Pr3 133.9(2) . .
Te1 O2 Pr3 117.5(2) . 8
Pr3 O2 Pr3 106.94(17) . 8
Te1 O3 Te2 124.3(2) 1_455 .
Te1 O3 Pr1 98.32(19) 1_455 7_556
Te2 O3 Pr1 130.55(19) . 7_556
Te1 O3 Pr3 95.35(17) 1_455 8_455
Te2 O3 Pr3 99.55(18) . 8_455
Pr1 O3 Pr3 100.04(15) 7_556 8_455
Te2 O4 Pr1 136.9(2) . .
Te2 O4 Pr3 102.08(18) . .
Pr1 O4 Pr3 120.75(19) . .
Te2 O5 Pr2 134.1(2) . .
Te2 O5 Pr3 119.1(2) . 8_455
Pr2 O5 Pr3 101.04(14) . 8_455
Te2 O5 Pr3 99.29(17) . .
Pr2 O5 Pr3 99.29(16) . .
Pr3 O5 Pr3 93.88(14) 8_455 .
Te3 O6 Te2 132.3(3) . .
Te3 O7 Pr2 121.67(14) . .
Te3 O7 Pr2 121.67(14) . 6_565
Pr2 O7 Pr2 113.1(2) . 6_565
Te4 O8 Pr2 139.9(3) . 1_655
Te4 O8 Pr3 102.0(2) . 8
Pr2 O8 Pr3 94.51(19) 1_655 8
Te4 O9 Pr3 106.0(2) . .
Te4 O9 Pr2 130.7(2) . .
Pr3 O9 Pr2 99.80(18) . .
Te4 O10 Pr2 137.9(2) . 8
Te4 O10 Pr3 102.8(2) . .
Pr2 O10 Pr3 102.33(18) 8 .
Te4 O10 Pr3 112.3(2) . 8
Pr2 O10 Pr3 99.43(16) 8 8
Pr3 O10 Pr3 93.09(14) . 8
W1 O12 Pr2 125.5(2) 1_556 5_666
W1 O13 Pr2 124.38(14) . 6_665
W1 O13 Pr2 124.38(14) . 1_655
Pr2 O13 Pr2 107.8(2) 6_665 1_655

loop_
_geom_bond_atom_site_label_1
_geom_bond_atom_site_label_2
_geom_bond_distance
_geom_bond_site_symmetry_2
Pr1 O1 2.356(5) .
Pr1 O1 2.356(5) 2_656
Pr1 O4 2.382(4) 2_656
Pr1 O4 2.382(4) .
Pr1 O1 2.434(5) 8_455
Pr1 O1 2.434(5) 7_656
Pr1 O3 2.706(5) 8
Pr1 O3 2.706(5) 7_556
Pr1 Te1 3.5518(9) 8_455
Pr1 Te1 3.5518(9) 7_656
Pr1 Pr1 3.8503(11) 7_556
Pr1 Pr1 3.8503(11) 7_656
Pr2 O8 2.367(6) 1_455
Pr2 O12 2.423(5) 5_666
Pr2 O7 2.426(3) .
Pr2 O10 2.437(5) 8_455
Pr2 O5 2.482(4) .
Pr2 O13 2.506(4) 1_455
Pr2 O9 2.564(5) .
Pr2 Cl2 3.0300(16) .
Pr2 Pr3 3.9065(9) .
Pr2 Pr3 3.9413(9) 8_455
Pr2 Pr2 4.0482(15) 6_565
Pr3 O2 2.391(5) .
Pr3 O2 2.397(5) 8_455
Pr3 O9 2.543(5) .
Pr3 O4 2.592(5) .
Pr3 O10 2.620(5) .
Pr3 O5 2.623(5) 8
Pr3 O5 2.643(5) .
Pr3 O10 2.680(5) 8_455
Pr3 O3 2.935(5) 8
Pr3 O8 2.971(6) 8_455
Pr3 Te2 3.4875(9) .
Pr3 Te4 3.5535(10) .
W1 O11 1.733(9) .
W1 O12 1.775(5) 1_554
W1 O12 1.775(5) 6_564
W1 O13 1.849(6) .
Te1 O1 1.865(5) .
Te1 O2 1.881(4) .
Te1 O3 1.942(5) 1_655
Te1 Pr1 3.5518(9) 7_656
Te1 Pr3 3.6671(9) 8
Te2 O4 1.853(5) .
Te2 O5 1.888(4) .
Te2 O6 2.111(5) .
Te2 O3 2.138(5) .
Te3 O7 1.870(6) .
Te3 O6 1.899(5) 6_565
Te3 O6 1.899(5) .
Te4 O8 1.861(5) .
Te4 O9 1.880(5) .
Te4 O10 1.889(5) .
Cl2 Pr2 3.0300(16) 2
Cl4 Cl4 1.430(19) 5_666
O1 Pr1 2.434(5) 7_656
O2 Pr3 2.397(5) 8
O3 Te1 1.942(5) 1_455
O3 Pr1 2.706(5) 7_556
O3 Pr3 2.935(5) 8_455
O5 Pr3 2.623(5) 8_455
O7 Pr2 2.426(3) 6_565
O8 Pr2 2.367(6) 1_655
O8 Pr3 2.971(6) 8
O10 Pr2 2.437(5) 8
O10 Pr3 2.680(5) 8
O12 W1 1.775(5) 1_556
O12 Pr2 2.423(5) 5_666
O13 Pr2 2.506(4) 6_665
O13 Pr2 2.506(4) 1_655
